data_7063923
loop_
_publ_author_name
'Hao, Xiu-Li'
'Zhang, Chen-Hao'
'Feng, Chen-Kun'
'Su, Tian-Ru'
'Zhao, Mei-mei'
'Wen, Yan-Zhen'

_publ_section_title
;
 Two Dawson-type polyoxometalate-based metal coordination polymers as
 heterogeneous catalysts for desulfurization
;
_journal_issue 34
_journal_name_full 'New Journal of Chemistry'
_journal_page_first 14874
_journal_page_last 14881
_journal_paper_doi 10.1039/D5NJ02349A
_journal_volume 49
_journal_year 2025
_chemical_formula_moiety 'C36 H52 N18 Ni2 O66 P2 W18, 17.5[H2O]'
_chemical_formula_sum 'C36 H87 N18 Ni2 O83.5 P2 W18'
_chemical_formula_weight 5596.89
_space_group_crystal_system monoclinic
_space_group_IT_number 11
_space_group_name_Hall '-P 2yb'
_space_group_name_H-M_alt 'P 1 21/m 1'
_atom_sites_solution_hydrogens mixed
_atom_sites_solution_primary dual
_audit_creation_date 2025-07-21
_audit_creation_method
;
Olex2 1.5
(compiled 2024.02.16 svn.r378c4104 for OlexSys, GUI svn.r6928)
;
_audit_update_record
;
2025-07-22 deposited with the CCDC.	2025-07-25 downloaded from the CCDC.
;
_cell_angle_alpha 90
_cell_angle_beta 98.249(6)
_cell_angle_gamma 90
_cell_formula_units_Z 2
_cell_length_a 14.3045(9)
_cell_length_b 25.6821(16)
_cell_length_c 14.4714(9)
_cell_measurement_reflns_used 5757
_cell_measurement_temperature 298(2)
_cell_measurement_theta_max 29.1805
_cell_measurement_theta_min 2.9472
_cell_volume 5261.3(6)
_computing_cell_refinement 'CrysAlisPro, Agilent Technologies,'
_computing_data_collection 'CrysAlisPro, Agilent Technologies,'
_computing_data_reduction 'CrysAlisPro, Agilent Technologies,'
_computing_molecular_graphics 'Olex2 1.5 (Dolomanov et al., 2009)'
_computing_publication_material 'Olex2 1.5 (Dolomanov et al., 2009)'
_computing_structure_refinement 'SHELXL 2019/3 (Sheldrick, 2015)'
_computing_structure_solution 'olex2.solve 1.5 (Bourhis et al., 2015)'
_diffrn_ambient_temperature 298.15
_diffrn_detector_area_resol_mean 10.2375
_diffrn_measured_fraction_theta_full 0.993
_diffrn_measured_fraction_theta_max 0.993
_diffrn_measurement_details
;
#__ type_ start__ end____ width___ exp.time_
  1 omega   -3.00   79.00   1.0000   16.1800
omega____ theta____ kappa____ phi______ frames
    -       11.9025   57.0000   90.0000 82

#__ type_ start__ end____ width___ exp.time_
  2 omega   -9.00   78.00   1.0000   16.1800
omega____ theta____ kappa____ phi______ frames
    -       11.9025   57.0000 -180.0000 87
;
_diffrn_measurement_device_type 'Xcalibur, Ruby, Gemini ultra'
_diffrn_measurement_method '\w scans'
_diffrn_orient_matrix_UB_11 0.0317614000
_diffrn_orient_matrix_UB_12 0.0021570000
_diffrn_orient_matrix_UB_13 -0.0332285000
_diffrn_orient_matrix_UB_21 -0.0387214000
_diffrn_orient_matrix_UB_22 -0.0002273000
_diffrn_orient_matrix_UB_23 -0.0365227000
_diffrn_orient_matrix_UB_31 -0.0027970000
_diffrn_orient_matrix_UB_32 0.0275542000
_diffrn_orient_matrix_UB_33 0.0022011000
_diffrn_radiation_monochromator graphite
_diffrn_radiation_type 'Mo K\a'
_diffrn_radiation_wavelength 0.71073
_diffrn_reflns_av_R_equivalents 0.0480
_diffrn_reflns_av_unetI/netI 0.0685
_diffrn_reflns_Laue_measured_fraction_full 0.993
_diffrn_reflns_Laue_measured_fraction_max 0.993
_diffrn_reflns_limit_h_max 14
_diffrn_reflns_limit_h_min -17
_diffrn_reflns_limit_k_max 22
_diffrn_reflns_limit_k_min -30
_diffrn_reflns_limit_l_max 14
_diffrn_reflns_limit_l_min -17
_diffrn_reflns_number 19859
_diffrn_reflns_point_group_measured_fraction_full 0.993
_diffrn_reflns_point_group_measured_fraction_max 0.993
_diffrn_reflns_theta_full 25.000
_diffrn_reflns_theta_max 25.000
_diffrn_reflns_theta_min 2.953
_diffrn_source 'Enhance (Mo) X-ray Source'
_exptl_absorpt_coefficient_mu 20.082
_exptl_absorpt_correction_T_max 1.00000
_exptl_absorpt_correction_T_min 0.11734
_exptl_absorpt_correction_type multi-scan
_exptl_absorpt_process_details
;
CrysAlisPro, Agilent Technologies,
Version 1.171.35.21 (release 20-01-2012 CrysAlis171 .NET)
(compiled Jan 23 2012,18:06:46)
Empirical absorption correction using spherical harmonics,
 implemented in SCALE3 ABSPACK scaling algorithm.
;
_exptl_crystal_colour green
_exptl_crystal_colour_primary green
_exptl_crystal_density_diffrn 3.533
_exptl_crystal_density_method 'not measured'
_exptl_crystal_description block
_exptl_crystal_F_000 5030
_exptl_crystal_size_max 0.05
_exptl_crystal_size_mid 0.04
_exptl_crystal_size_min 0.02
_refine_diff_density_max 2.035
_refine_diff_density_min -2.030
_refine_diff_density_rms 0.324
_refine_ls_extinction_method none
_refine_ls_goodness_of_fit_ref 1.010
_refine_ls_hydrogen_treatment mixed
_refine_ls_matrix_type full
_refine_ls_number_parameters 671
_refine_ls_number_reflns 9411
_refine_ls_number_restraints 1155
_refine_ls_restrained_S_all 0.964
_refine_ls_R_factor_all 0.0593
_refine_ls_R_factor_gt 0.0436
_refine_ls_shift/su_max 0.002
_refine_ls_shift/su_mean 0.000
_refine_ls_structure_factor_coef Fsqd
_refine_ls_weighting_details 'w=1/[\s^2^(Fo^2^)+(0.0409P)^2^] where P=(Fo^2^+2Fc^2^)/3'
_refine_ls_weighting_scheme calc
_refine_ls_wR_factor_gt 0.0946
_refine_ls_wR_factor_ref 0.1033
_reflns_Friedel_coverage 0.000
_reflns_number_gt 7308
_reflns_number_total 9411
_reflns_threshold_expression 'I > 2\s(I)'
_cod_data_source_file d5nj02349a2.cif
_cod_data_source_block 1
_cod_depositor_comments 'Adding full bibliography for 7063922--7063923.cif.'
_cod_original_formula_sum 'C36 H87 N18 Ni2 O83.50 P2 W18'
_cod_database_code 7063923
_shelx_shelxl_version_number 2019/3
_shelx_space_group_comment
;
The symmetry employed for this shelxl refinement is uniquely defined
by the following loop, which should always be used as a source of
symmetry information in preference to the above space-group names.
They are only intended as comments.
;
_shelx_estimated_absorpt_t_max 0.690
_shelx_estimated_absorpt_t_min 0.433
_olex2_refinement_description
;
1. Fixed Uiso
 At 1.2 times of:
  All C(H) groups, All C(H,H) groups
 At 1.5 times of:
  All C(H,H,H) groups, All O(H) groups, All O(H,H) groups
2. Restrained distances
 O14-H14A
 0.85 with sigma of 0.01
 W5-H14A
 2.158321 with sigma of 0.02
 Ni1-H14A
 2.23579 with sigma of 0.02
3. Uiso/Uaniso restraints and constraints
O1 \\sim O1W \\sim O2 \\sim O2W \\sim O3 \\sim O4 \\sim O5 \\sim O6 \\sim O7
\\sim O8 \\sim O9 \\sim O10 \\sim O11 \\sim O12 \\sim O13 \\sim O14 \\sim O15
\\sim O16 \\sim O17 \\sim O18 \\sim O19 \\sim O20 \\sim O21 \\sim O22 \\sim O23
\\sim O24 \\sim O25 \\sim O26 \\sim O27 \\sim O28 \\sim O29 \\sim O30 \\sim O31
\\sim O32 \\sim O33 \\sim O34 \\sim O35 \\sim O36 \\sim O37: within 3.8A with
sigma of 0.01 and sigma for terminal atoms of 0.02 within 3.8A
N1 \\sim N2 \\sim N3 \\sim N4 \\sim N5 \\sim N7 \\sim N8 \\sim N9 \\sim N15:
within 3.8A with sigma of 0.01 and sigma for terminal atoms of 0.02 within 3.8A
C1 \\sim C2 \\sim C3 \\sim C4 \\sim C5 \\sim C6 \\sim C7 \\sim C8 \\sim C10
\\sim C11 \\sim C12 \\sim C13 \\sim C14 \\sim C16 \\sim C17 \\sim C18 \\sim C19
\\sim C20: within 3.8A with sigma of 0.01 and sigma for terminal atoms of 0.02
within 3.8A
N4 \\sim N5 \\sim N15 \\sim C6 \\sim C14: within 2A with sigma of 0.001 and
sigma for terminal atoms of 0.002 within 2A
Uanis(C10) \\sim Ueq, Uanis(C17) \\sim Ueq, Uanis(N9) \\sim Ueq, Uanis(N3)
\\sim Ueq, Uanis(C1) \\sim Ueq, Uanis(C5) \\sim Ueq: with sigma of 0.01 and
sigma for terminal atoms of 0.02
4.a Riding coordinates:
 O1W(H1WA,H1WB)
4.b Rotating group:
 O2W(H2WA,H2WB)
4.c Secondary CH2 refined with riding coordinates:
 C10(H10A,H10B), C13(H13A,H13B), C20(H20A,H20B)
4.d Aromatic/amide H refined with riding coordinates:
 C1(H1), C3(H3), C6(H6), C14(H14), C17(H17), C18(H18)
4.e Idealised Me refined as rotating group:
 C2(H2A,H2B,H2C), C8(H8A,H8B,H8C), C16(H16A,H16B,H16C)
;
_smtbx_masks_special_details
;
A solvent mask was calculated and 350 electrons were 
found in a volume of 1256\%A^3^ in 1 void per unit cell. 
This is consistent with the presence of 
17.5[H2O] per Formula Unit 
which account for 350 electrons 
per unit cell.
;
_smtbx_masks_void_probe_radius 1.2
_smtbx_masks_void_truncation_radius 1.2
_olex2_submission_special_instructions 'No special instructions were received'

loop_
_space_group_symop_operation_xyz
'x, y, z'
'-x, y+1/2, -z'
'-x, -y, -z'
'x, -y-1/2, z'

loop_
_atom_site_label
_atom_site_type_symbol
_atom_site_fract_x
_atom_site_fract_y
_atom_site_fract_z
_atom_site_U_iso_or_equiv
_atom_site_adp_type
_atom_site_occupancy
_atom_site_site_symmetry_order
_atom_site_calc_flag
_atom_site_refinement_flags_posn
_atom_site_refinement_flags_adp
_atom_site_refinement_flags_occupancy
_atom_site_disorder_assembly
_atom_site_disorder_group
W1 W -0.39562(5) 0.250000 0.81970(6) 0.0287(2) Uani 1 2 d S T P . .
W2 W -0.90646(5) 0.250000 1.20571(5) 0.02524(19) Uani 1 2 d S T P . .
W3 W -0.98983(4) 0.18468(2) 0.79738(4) 0.02131(14) Uani 1 1 d . . . . .
W4 W -0.79568(4) 0.18479(2) 0.64907(4) 0.02059(13) Uani 1 1 d . . . . .
W5 W -0.64213(3) 0.11527(2) 0.83301(4) 0.01662(13) Uani 1 1 d D . . . .
W6 W -0.53622(4) 0.18440(2) 0.65035(4) 0.02277(14) Uani 1 1 d . . . . .
W7 W -0.69940(4) 0.17831(2) 1.14583(4) 0.02374(14) Uani 1 1 d . . . . .
W8 W -0.50306(4) 0.17870(2) 0.99981(4) 0.02065(14) Uani 1 1 d . . . . .
W9 W -1.04688(4) 0.18447(2) 1.03728(4) 0.02134(14) Uani 1 1 d . . . . .
W10 W -0.83767(4) 0.11361(2) 0.97928(4) 0.01899(13) Uani 1 1 d . . . . .
Ni1 Ni -0.67468(10) -0.02748(6) 0.79647(11) 0.0164(3) Uani 1 1 d D . . . .
P1 P -0.6420(3) 0.250000 0.8218(3) 0.0079(8) Uani 1 2 d S T P . .
P2 P -0.8477(3) 0.250000 0.9781(3) 0.0092(9) Uani 1 2 d S T P . .
O1 O -0.2762(8) 0.250000 0.8425(10) 0.036(3) Uani 1 2 d S TU P . .
O1W O -0.5369(6) -0.0497(4) 0.7997(7) 0.033(2) Uani 1 1 d . U . . .
H1WA H -0.530424 -0.073885 0.840161 0.050 Uiso 1 1 d R U . . .
H1WB H -0.522173 -0.063755 0.750561 0.050 Uiso 1 1 d R U . . .
O2 O -0.4304(6) 0.2997(3) 0.9034(6) 0.0193(16) Uani 1 1 d . U . . .
O2W O -0.7090(6) -0.1059(3) 0.7840(7) 0.029(2) Uani 1 1 d . U . . .
H2WA H -0.678997 -0.123067 0.830311 0.044 Uiso 1 1 d R U . . .
H2WB H -0.688219 -0.118976 0.735811 0.044 Uiso 1 1 d R U . . .
O3 O -0.4163(6) 0.3016(3) 0.7221(6) 0.0256(18) Uani 1 1 d . U . . .
O4 O -0.5236(8) 0.250000 0.5884(8) 0.017(2) Uani 1 2 d S TU P . .
O5 O -0.5056(6) 0.1428(3) 0.5677(6) 0.026(2) Uani 1 1 d . U . . .
O6 O -0.5072(8) 0.250000 1.0291(8) 0.0202(19) Uani 1 2 d S TU P . .
O7 O -0.4123(6) 0.1576(3) 1.0794(6) 0.027(2) Uani 1 1 d . U . . .
O8 O -0.5617(5) 0.1389(3) 0.7455(6) 0.0188(14) Uani 1 1 d . U . . .
O9 O -0.5380(6) 0.1172(3) 0.9304(6) 0.0209(15) Uani 1 1 d . U . . .
O10 O -0.5612(8) 0.250000 0.7595(8) 0.0209(18) Uani 1 2 d S TU P . .
O11 O -0.6033(6) 0.1679(3) 1.0688(6) 0.0227(16) Uani 1 1 d . U . . .
O12 O -0.6685(6) 0.1892(3) 0.6192(6) 0.0223(15) Uani 1 1 d . U . . .
O13 O -0.7347(8) 0.250000 0.7556(8) 0.0199(17) Uani 1 2 d S TU P . .
O14 O -0.6388(5) 0.0502(3) 0.8062(6) 0.0214(16) Uani 1 1 d D U . . .
H14A H -0.5808(12) 0.0416(9) 0.808(8) 0.032 Uiso 1 1 d D U . . .
O15 O -0.7423(5) 0.1387(3) 0.7453(6) 0.0198(14) Uani 1 1 d . U . . .
O16 O -0.7261(5) 0.1106(3) 0.9196(6) 0.0187(15) Uani 1 1 d . U . . .
O17 O -0.9027(6) 0.1917(3) 0.7107(6) 0.0218(15) Uani 1 1 d . U . . .
O18 O -0.7615(6) 0.1170(3) 1.0977(6) 0.0222(16) Uani 1 1 d . U . . .
O19 O -0.8218(8) 0.250000 0.5903(8) 0.019(2) Uani 1 2 d S TU P . .
O20 O -0.8393(6) 0.1419(3) 0.5641(7) 0.031(2) Uani 1 1 d . U . . .
O21 O -0.6666(8) 0.250000 1.1496(8) 0.023(2) Uani 1 2 d S TU P . .
O22 O -0.6404(7) 0.1554(3) 1.2472(6) 0.032(2) Uani 1 1 d . U . . .
O23 O -0.8667(6) 0.0494(3) 0.9739(6) 0.026(2) Uani 1 1 d . U . . .
O24 O -1.0685(6) 0.1440(3) 0.7355(6) 0.031(2) Uani 1 1 d . U . . .
O25 O -0.9028(6) 0.1386(3) 0.8658(6) 0.0203(14) Uani 1 1 d . U . . .
O26 O -0.8956(8) 0.250000 0.8772(8) 0.0169(17) Uani 1 2 d S TU P . .
O27 O -0.7895(6) 0.2994(3) 1.0027(6) 0.0182(15) Uani 1 1 d . U . . .
O28 O -1.0437(8) 0.250000 0.7574(9) 0.023(2) Uani 1 2 d S TU P . .
O29 O -1.0517(6) 0.1890(3) 0.9058(6) 0.0228(15) Uani 1 1 d . U . . .
O30 O -1.0006(6) 0.1984(3) 1.1663(6) 0.0251(16) Uani 1 1 d . U . . .
O31 O -0.9292(8) 0.250000 1.0396(8) 0.0195(18) Uani 1 2 d S TU P . .
O32 O -1.1383(6) 0.1429(3) 1.0502(6) 0.028(2) Uani 1 1 d . U . . .
O33 O -1.1114(8) 0.250000 1.0354(8) 0.022(2) Uani 1 2 d S TU P . .
O34 O -0.8134(6) 0.3000(3) 1.1919(6) 0.0227(17) Uani 1 1 d . U . . .
O35 O -0.9086(10) 0.250000 1.3215(9) 0.038(3) Uani 1 2 d S TU P . .
O36 O -0.6290(5) 0.2997(3) 0.8794(6) 0.0175(15) Uani 1 1 d . U . . .
O37 O -0.9438(6) 0.1388(3) 1.0358(6) 0.0220(15) Uani 1 1 d . U . . .
N1 N -0.8154(7) -0.0104(4) 0.7880(8) 0.027(2) Uani 1 1 d . U . . .
N2 N -0.8679(9) 0.0270(5) 0.7386(9) 0.040(2) Uani 1 1 d . U . . .
N3 N -0.9637(7) -0.0205(4) 0.7979(7) 0.022(2) Uani 1 1 d . U . . .
N4 N -0.6551(7) -0.0546(4) 1.0866(7) 0.0197(11) Uani 1 1 d . U . . .
N5 N -0.6565(7) -0.0312(4) 0.9413(7) 0.0198(11) Uani 1 1 d . U . . .
N7 N -0.6862(7) -0.0167(4) 0.6533(8) 0.027(2) Uani 1 1 d . U . . .
N8 N -0.6913(8) 0.0159(4) 0.5152(8) 0.032(2) Uani 1 1 d . U . . .
N9 N -0.7235(10) -0.0503(5) 0.5900(9) 0.049(2) Uani 1 1 d . U . . .
N15 N -0.6093(7) 0.0035(4) 1.0004(7) 0.0202(11) Uani 1 1 d . U . . .
C1 C -0.8785(8) -0.0393(5) 0.8218(9) 0.023(2) Uani 1 1 d . U . . .
H1 H -0.864444 -0.069054 0.857763 0.028 Uiso 1 1 calc R U . . .
C2 C -1.1273(9) 0.0529(5) 0.8905(10) 0.030(3) Uani 1 1 d . U . . .
H2A H -1.134773 0.036392 0.948487 0.044 Uiso 1 1 calc R U . . .
H2B H -1.150882 0.087891 0.890219 0.044 Uiso 1 1 calc R U . . .
H2C H -1.061641 0.053461 0.883363 0.044 Uiso 1 1 calc R U . . .
C3 C -0.9600(8) 0.0210(4) 0.7432(9) 0.019(2) Uani 1 1 d . U . . .
H3 H -1.009953 0.041193 0.714836 0.023 Uiso 1 1 calc R U . . .
C4 C -1.1408(8) -0.0188(5) 0.7742(9) 0.0219(17) Uani 1 1 d . U . . .
C5 C -1.1806(9) 0.0236(5) 0.8127(9) 0.0223(18) Uani 1 1 d . U . . .
C6 C -0.6075(8) -0.0093(5) 1.0881(9) 0.0196(11) Uani 1 1 d . U . . .
H6 H -0.579412 0.009001 1.140270 0.024 Uiso 1 1 calc R U . . .
C7 C -1.1838(9) -0.0437(5) 0.6966(9) 0.0250(18) Uani 1 1 d . U . . .
C8 C -1.1374(10) -0.0881(6) 0.6564(11) 0.041(3) Uani 1 1 d . U . . .
H8A H -1.070144 -0.083148 0.666849 0.062 Uiso 1 1 calc R U . . .
H8B H -1.158838 -0.090070 0.590581 0.062 Uiso 1 1 calc R U . . .
H8C H -1.152963 -0.119772 0.685879 0.062 Uiso 1 1 calc R U . . .
C10 C -1.3194(9) -0.0510(5) 0.5663(9) 0.028(2) Uani 1 1 d . U . . .
H10A H -1.385864 -0.056527 0.569995 0.034 Uiso 1 1 calc R U . . .
H10B H -1.290616 -0.084561 0.557973 0.034 Uiso 1 1 calc R U . . .
C11 C -1.3191(9) 0.0137(5) 0.6957(9) 0.0254(19) Uani 1 1 d . U . . .
C12 C -1.2739(8) 0.0375(5) 0.7739(9) 0.0211(18) Uani 1 1 d . U . . .
C13 C -0.6763(9) -0.0779(5) 1.1726(9) 0.024(2) Uani 1 1 d . U . . .
H13A H -0.618294 -0.089204 1.210433 0.029 Uiso 1 1 calc R U . . .
H13B H -0.716625 -0.108064 1.158588 0.029 Uiso 1 1 calc R U . . .
C14 C -0.6828(8) -0.0666(5) 0.9990(9) 0.0198(11) Uani 1 1 d . U . . .
H14 H -0.716776 -0.096511 0.979586 0.024 Uiso 1 1 calc R U . . .
C16 C -1.4173(10) 0.0302(6) 0.6516(11) 0.040(3) Uani 1 1 d . U . . .
H16A H -1.434059 0.012045 0.593510 0.059 Uiso 1 1 calc R U . . .
H16B H -1.418040 0.066999 0.640263 0.059 Uiso 1 1 calc R U . . .
H16C H -1.461909 0.021841 0.692957 0.059 Uiso 1 1 calc R U . . .
C17 C -0.7260(12) -0.0313(6) 0.5066(11) 0.049(4) Uani 1 1 d . U . . .
H17 H -0.748402 -0.048143 0.450887 0.058 Uiso 1 1 calc R U . . .
C18 C -0.6647(10) 0.0222(5) 0.6043(9) 0.032(3) Uani 1 1 d . U . . .
H18 H -0.633332 0.051674 0.629871 0.038 Uiso 1 1 calc R U . . .
C19 C -1.2727(9) -0.0261(5) 0.6537(9) 0.0237(19) Uani 1 1 d . U . . .
C20 C -1.0510(8) -0.0413(5) 0.8277(10) 0.0247(19) Uani 1 1 d . U . . .
H20A H -1.049945 -0.034088 0.893621 0.030 Uiso 1 1 calc R U . . .
H20B H -1.051974 -0.078833 0.819818 0.030 Uiso 1 1 calc R U . . .

loop_
_atom_site_aniso_label
_atom_site_aniso_U_11
_atom_site_aniso_U_22
_atom_site_aniso_U_33
_atom_site_aniso_U_23
_atom_site_aniso_U_13
_atom_site_aniso_U_12
W1 0.0189(4) 0.0419(5) 0.0256(5) 0.000 0.0041(4) 0.000
W2 0.0304(4) 0.0338(4) 0.0123(4) 0.000 0.0058(4) 0.000
W3 0.0252(3) 0.0203(3) 0.0169(3) -0.0014(2) -0.0020(2) -0.0037(2)
W4 0.0275(3) 0.0208(3) 0.0120(3) -0.0037(2) -0.0024(2) 0.0001(2)
W5 0.0216(3) 0.0141(2) 0.0141(3) -0.0008(2) 0.0025(2) -0.0001(2)
W6 0.0292(3) 0.0212(3) 0.0200(3) -0.0007(2) 0.0109(3) 0.0014(2)
W7 0.0320(3) 0.0246(3) 0.0131(3) 0.0037(2) -0.0020(3) 0.0040(2)
W8 0.0228(3) 0.0191(3) 0.0176(3) 0.0003(2) -0.0057(2) 0.0041(2)
W9 0.0247(3) 0.0176(3) 0.0236(3) -0.0004(2) 0.0100(3) -0.0027(2)
W10 0.0257(3) 0.0149(2) 0.0172(3) 0.0012(2) 0.0060(2) -0.0002(2)
Ni1 0.0166(8) 0.0193(7) 0.0127(8) -0.0002(7) -0.0005(7) 0.0000(6)
P1 0.0089(19) 0.0109(19) 0.004(2) 0.000 -0.0005(17) 0.000
P2 0.011(2) 0.0113(19) 0.005(2) 0.000 0.0003(18) 0.000
O1 0.022(6) 0.051(7) 0.032(8) 0.000 -0.003(6) 0.000
O1W 0.035(5) 0.041(5) 0.023(5) -0.012(4) -0.001(4) 0.000(4)
O2 0.025(3) 0.018(3) 0.014(4) -0.006(3) 0.002(3) 0.001(3)
O2W 0.040(5) 0.020(4) 0.023(5) 0.001(4) -0.009(5) 0.005(4)
O3 0.032(4) 0.025(4) 0.021(4) -0.003(3) 0.007(4) -0.001(3)
O4 0.022(4) 0.017(4) 0.013(4) 0.000 0.006(4) 0.000
O5 0.029(4) 0.032(5) 0.021(5) -0.012(4) 0.015(4) -0.001(4)
O6 0.019(4) 0.026(4) 0.016(4) 0.000 0.004(4) 0.000
O7 0.023(4) 0.035(5) 0.022(5) -0.003(4) -0.001(4) 0.011(4)
O8 0.020(3) 0.022(3) 0.014(3) 0.002(3) 0.004(3) 0.002(3)
O9 0.024(3) 0.020(3) 0.018(3) 0.001(3) 0.000(3) 0.003(3)
O10 0.025(4) 0.020(3) 0.016(4) 0.000 0.000(3) 0.000
O11 0.024(3) 0.027(3) 0.018(3) 0.003(3) 0.005(3) 0.005(3)
O12 0.027(3) 0.022(3) 0.017(3) 0.001(3) 0.000(3) 0.000(3)
O13 0.022(3) 0.021(3) 0.016(3) 0.000 0.001(3) 0.000
O14 0.021(3) 0.023(3) 0.021(4) 0.004(3) 0.004(3) -0.001(3)
O15 0.020(3) 0.022(3) 0.016(3) 0.001(3) 0.000(3) 0.002(2)
O16 0.021(3) 0.020(3) 0.015(3) 0.003(3) 0.004(3) -0.003(3)
O17 0.024(3) 0.022(3) 0.019(3) -0.002(3) 0.000(3) 0.001(3)
O18 0.031(3) 0.025(3) 0.011(3) -0.001(3) 0.004(3) 0.002(3)
O19 0.020(4) 0.024(4) 0.014(4) 0.000 0.002(4) 0.000
O20 0.032(5) 0.033(5) 0.028(5) -0.010(4) -0.001(4) -0.002(4)
O21 0.029(4) 0.026(4) 0.012(4) 0.000 0.003(4) 0.000
O22 0.051(5) 0.035(5) 0.010(4) 0.005(4) 0.002(4) 0.010(4)
O23 0.037(5) 0.017(4) 0.029(5) 0.005(4) 0.017(4) 0.001(4)
O24 0.037(5) 0.036(5) 0.018(5) -0.002(4) 0.003(4) -0.008(4)
O25 0.024(3) 0.023(3) 0.014(3) 0.001(3) 0.005(3) 0.002(3)
O26 0.019(3) 0.022(3) 0.011(3) 0.000 0.007(3) 0.000
O27 0.025(3) 0.014(3) 0.015(3) -0.003(3) 0.001(3) 0.000(3)
O28 0.024(4) 0.028(4) 0.018(4) 0.000 0.006(4) 0.000
O29 0.027(3) 0.025(3) 0.019(3) 0.000(3) 0.010(3) -0.001(3)
O30 0.035(3) 0.021(3) 0.020(3) 0.001(3) 0.006(3) -0.004(3)
O31 0.025(4) 0.021(3) 0.013(4) 0.000 0.007(3) 0.000
O32 0.032(4) 0.026(4) 0.029(5) -0.005(4) 0.010(4) -0.004(4)
O33 0.024(4) 0.024(4) 0.019(4) 0.000 0.007(4) 0.000
O34 0.033(4) 0.022(3) 0.013(4) -0.005(3) 0.003(3) 0.001(3)
O35 0.051(8) 0.045(7) 0.017(7) 0.000 0.006(6) 0.000
O36 0.021(3) 0.019(3) 0.012(3) -0.003(3) -0.002(3) 0.002(3)
O37 0.028(3) 0.024(3) 0.015(3) 0.001(3) 0.009(3) -0.001(3)
N1 0.028(4) 0.033(4) 0.019(4) 0.007(4) -0.004(4) -0.002(4)
N2 0.043(5) 0.044(5) 0.033(5) 0.004(4) -0.001(4) -0.001(4)
N3 0.023(4) 0.027(4) 0.016(4) 0.010(4) -0.001(4) 0.002(4)
N4 0.021(2) 0.023(2) 0.015(2) 0.001(2) 0.003(2) 0.000(2)
N5 0.021(2) 0.023(2) 0.015(2) 0.001(2) 0.003(2) 0.000(2)
N7 0.030(4) 0.036(4) 0.015(4) 0.003(4) -0.001(4) -0.008(4)
N8 0.041(5) 0.039(5) 0.012(5) 0.007(4) -0.003(5) -0.014(5)
N9 0.057(4) 0.054(4) 0.034(4) 0.008(4) -0.002(4) -0.012(4)
N15 0.021(2) 0.024(2) 0.015(2) 0.001(2) 0.002(2) 0.000(2)
C1 0.015(4) 0.030(4) 0.023(4) 0.010(4) 0.000(4) 0.001(4)
C2 0.026(5) 0.033(5) 0.027(6) 0.000(5) -0.002(5) -0.006(5)
C3 0.012(4) 0.024(4) 0.022(4) 0.014(4) 0.004(4) 0.004(3)
C4 0.017(3) 0.031(3) 0.018(3) 0.006(3) 0.005(3) 0.002(3)
C5 0.022(3) 0.029(3) 0.018(4) 0.007(3) 0.008(3) -0.002(3)
C6 0.021(2) 0.023(2) 0.015(3) 0.001(2) 0.002(2) -0.001(2)
C7 0.024(3) 0.032(4) 0.019(4) 0.003(3) 0.007(3) 0.003(3)
C8 0.042(6) 0.046(6) 0.035(6) -0.002(6) 0.002(6) 0.000(5)
C10 0.030(4) 0.035(4) 0.021(4) 0.003(4) 0.004(4) -0.004(4)
C11 0.023(4) 0.033(4) 0.021(4) 0.006(4) 0.004(4) 0.001(3)
C12 0.019(4) 0.029(4) 0.016(4) 0.003(3) 0.005(3) 0.001(3)
C13 0.023(5) 0.024(5) 0.024(5) 0.009(5) 0.000(5) 0.001(4)
C14 0.021(2) 0.023(2) 0.015(2) 0.001(2) 0.002(2) 0.000(2)
C16 0.040(7) 0.047(7) 0.026(7) 0.010(6) -0.012(6) 0.000(6)
C17 0.073(7) 0.048(6) 0.021(6) 0.003(5) -0.006(6) -0.023(6)
C18 0.045(7) 0.034(7) 0.013(6) -0.009(6) -0.005(6) -0.012(6)
C19 0.021(4) 0.032(4) 0.018(4) 0.005(3) 0.004(3) -0.001(3)
C20 0.021(4) 0.032(4) 0.021(4) 0.009(3) 0.005(3) -0.001(3)

loop_
_atom_type_symbol
_atom_type_description
_atom_type_scat_dispersion_real
_atom_type_scat_dispersion_imag
_atom_type_scat_source
C C 0.0033 0.0016 'International Tables Vol C Tables 4.2.6.8 and 6.1.1.4'
H H 0.0000 0.0000 'International Tables Vol C Tables 4.2.6.8 and 6.1.1.4'
N N 0.0061 0.0033 'International Tables Vol C Tables 4.2.6.8 and 6.1.1.4'
Ni Ni 0.3393 1.1124 'International Tables Vol C Tables 4.2.6.8 and 6.1.1.4'
O O 0.0106 0.0060 'International Tables Vol C Tables 4.2.6.8 and 6.1.1.4'
P P 0.1023 0.0942 'International Tables Vol C Tables 4.2.6.8 and 6.1.1.4'
W W -0.8490 6.8722 'International Tables Vol C Tables 4.2.6.8 and 6.1.1.4'

loop_
_geom_angle_atom_site_label_1
_geom_angle_atom_site_label_2
_geom_angle_atom_site_label_3
_geom_angle
_geom_angle_site_symmetry_1
_geom_angle_site_symmetry_3
_geom_angle_publ_flag
O1 W1 O2 103.2(4) . 4_565 ?
O1 W1 O2 103.2(4) . . ?
O1 W1 O3 100.8(4) . . ?
O1 W1 O3 100.8(4) . 4_565 ?
O1 W1 O10 170.1(6) . . ?
O2 W1 O2 85.8(5) 4_565 . ?
O2 W1 O3 88.8(4) 4_565 4_565 ?
O2 W1 O3 156.1(4) . 4_565 ?
O2 W1 O3 156.1(4) 4_565 . ?
O2 W1 O3 88.8(3) . . ?
O2 W1 O10 84.0(3) . . ?
O2 W1 O10 84.0(3) 4_565 . ?
O3 W1 O3 86.7(5) . 4_565 ?
O3 W1 O10 72.2(3) . . ?
O3 W1 O10 72.2(3) 4_565 . ?
O30 W2 O30 87.5(5) . 4_565 ?
O30 W2 O31 73.2(3) . . ?
O30 W2 O31 73.2(3) 4_565 . ?
O34 W2 O30 156.7(4) 4_565 4_565 ?
O34 W2 O30 88.5(4) 4_565 . ?
O34 W2 O30 156.7(4) . . ?
O34 W2 O30 88.5(4) . 4_565 ?
O34 W2 O31 83.6(3) . . ?
O34 W2 O31 83.6(3) 4_565 . ?
O34 W2 O34 86.2(5) . 4_565 ?
O35 W2 O30 100.6(4) . 4_565 ?
O35 W2 O30 100.6(4) . . ?
O35 W2 O31 171.2(6) . . ?
O35 W2 O34 102.7(4) . . ?
O35 W2 O34 102.7(4) . 4_565 ?
O17 W3 O26 82.6(4) . . ?
O17 W3 O28 89.5(4) . . ?
O17 W3 O29 164.0(4) . . ?
O24 W3 O17 99.1(4) . . ?
O24 W3 O25 103.2(4) . . ?
O24 W3 O26 172.3(4) . . ?
O24 W3 O28 100.0(4) . . ?
O24 W3 O29 96.9(4) . . ?
O25 W3 O17 87.7(3) . . ?
O25 W3 O26 84.3(3) . . ?
O25 W3 O28 156.8(4) . . ?
O25 W3 O29 87.4(3) . . ?
O28 W3 O26 72.4(4) . . ?
O28 W3 O29 89.0(4) . . ?
O29 W3 O26 81.7(4) . . ?
O12 W4 O13 80.4(4) . . ?
O15 W4 O12 84.7(3) . . ?
O15 W4 O13 83.8(3) . . ?
O17 W4 O12 162.5(4) . . ?
O17 W4 O13 82.7(4) . . ?
O17 W4 O15 88.9(3) . . ?
O17 W4 O19 90.4(4) . . ?
O19 W4 O12 88.8(4) . . ?
O19 W4 O13 72.3(4) . . ?
O19 W4 O15 155.9(4) . . ?
O20 W4 O12 97.8(4) . . ?
O20 W4 O13 174.6(4) . . ?
O20 W4 O15 101.1(4) . . ?
O20 W4 O17 99.5(4) . . ?
O20 W4 O19 102.7(4) . . ?
O8 W5 H14A 82(2) . . ?
O8 W5 O36 82.0(3) . 4_565 ?
O9 W5 O8 90.1(3) . . ?
O9 W5 H14A 81(2) . . ?
O9 W5 O36 74.6(3) . 4_565 ?
O14 W5 O8 96.8(4) . . ?
O14 W5 O9 98.5(4) . . ?
O14 W5 H14A 22.4(5) . . ?
O14 W5 O15 101.7(4) . . ?
O14 W5 O16 97.5(4) . . ?
O14 W5 O36 173.0(3) . 4_565 ?
O15 W5 O8 85.6(3) . . ?
O15 W5 O9 159.7(3) . . ?
O15 W5 H14A 117(3) . . ?
O15 W5 O36 85.2(3) . 4_565 ?
O16 W5 O8 165.3(3) . . ?
O16 W5 O9 90.9(4) . . ?
O16 W5 H14A 112(2) . . ?
O16 W5 O15 88.4(3) . . ?
O16 W5 O36 84.1(3) . 4_565 ?
O36 W5 H14A 151.3(8) 4_565 . ?
O3 W6 O4 87.2(4) 4_565 . ?
O3 W6 O10 73.3(4) 4_565 . ?
O4 W6 O10 73.9(4) . . ?
O5 W6 O3 101.4(4) . 4_565 ?
O5 W6 O4 99.8(4) . . ?
O5 W6 O8 102.7(4) . . ?
O5 W6 O10 171.8(4) . . ?
O5 W6 O12 102.9(4) . . ?
O8 W6 O3 88.5(3) . 4_565 ?
O8 W6 O4 157.5(4) . . ?
O8 W6 O10 83.7(3) . . ?
O8 W6 O12 85.5(3) . . ?
O12 W6 O3 155.7(4) . 4_565 ?
O12 W6 O4 89.4(4) . . ?
O12 W6 O10 82.6(4) . . ?
O11 W7 O27 82.5(3) . 4_565 ?
O11 W7 O34 163.2(3) . 4_565 ?
O18 W7 O11 90.5(3) . . ?
O18 W7 O21 156.8(4) . . ?
O18 W7 O27 73.1(3) . 4_565 ?
O18 W7 O34 89.5(3) . 4_565 ?
O21 W7 O11 87.5(4) . . ?
O21 W7 O27 83.8(4) . 4_565 ?
O21 W7 O34 85.9(4) . 4_565 ?
O22 W7 O11 98.4(4) . . ?
O22 W7 O18 100.4(4) . . ?
O22 W7 O21 102.8(5) . . ?
O22 W7 O27 173.4(4) . 4_565 ?
O22 W7 O34 98.1(4) . 4_565 ?
O34 W7 O27 81.4(3) 4_565 4_565 ?
O2 W8 O36 80.5(3) 4_565 4_565 ?
O6 W8 O2 85.5(4) . 4_565 ?
O6 W8 O9 156.0(4) . . ?
O6 W8 O36 83.9(4) . 4_565 ?
O7 W8 O2 98.2(4) . 4_565 ?
O7 W8 O6 101.7(5) . . ?
O7 W8 O9 102.2(4) . . ?
O7 W8 O11 99.2(4) . . ?
O7 W8 O36 174.2(3) . 4_565 ?
O9 W8 O2 89.2(3) . 4_565 ?
O9 W8 O36 72.1(3) . 4_565 ?
O11 W8 O2 162.4(3) . 4_565 ?
O11 W8 O6 88.4(4) . . ?
O11 W8 O9 89.7(4) . . ?
O11 W8 O36 82.5(3) . 4_565 ?
O29 W9 O30 156.9(4) . . ?
O29 W9 O31 83.9(4) . . ?
O29 W9 O33 89.1(4) . . ?
O30 W9 O31 73.1(4) . . ?
O32 W9 O29 103.2(4) . . ?
O32 W9 O30 99.9(4) . . ?
O32 W9 O31 170.5(4) . . ?
O32 W9 O33 100.0(4) . . ?
O32 W9 O37 102.9(4) . . ?
O33 W9 O30 87.1(4) . . ?
O33 W9 O31 73.6(4) . . ?
O37 W9 O29 86.7(4) . . ?
O37 W9 O30 88.1(4) . . ?
O37 W9 O31 83.5(3) . . ?
O37 W9 O33 157.0(4) . . ?
O16 W10 O27 81.8(3) . 4_565 ?
O16 W10 O37 162.8(3) . . ?
O18 W10 O16 90.1(3) . . ?
O18 W10 O27 73.0(3) . 4_565 ?
O18 W10 O37 89.2(3) . . ?
O23 W10 O16 98.8(4) . . ?
O23 W10 O18 101.0(4) . . ?
O23 W10 O25 101.8(4) . . ?
O23 W10 O27 174.0(4) . 4_565 ?
O23 W10 O37 98.2(4) . . ?
O25 W10 O16 87.7(3) . . ?
O25 W10 O18 157.2(3) . . ?
O25 W10 O27 84.2(3) . 4_565 ?
O25 W10 O37 86.3(3) . . ?
O37 W10 O27 81.5(3) . 4_565 ?
O1W Ni1 O2W 86.9(4) . . ?
O1W Ni1 O14 92.2(3) . . ?
O1W Ni1 N1 175.7(4) . . ?
O1W Ni1 N5 89.0(4) . . ?
O1W Ni1 N7 89.9(4) . . ?
O2W Ni1 N5 92.1(4) . . ?
O14 Ni1 O2W 178.6(4) . . ?
O14 Ni1 N5 89.0(4) . . ?
O14 Ni1 N7 85.5(4) . . ?
N1 Ni1 O2W 89.1(4) . . ?
N1 Ni1 O14 91.7(4) . . ?
N1 Ni1 N5 92.9(4) . . ?
N1 Ni1 N7 88.5(4) . . ?
N7 Ni1 O2W 93.4(4) . . ?
N7 Ni1 N5 174.3(4) . . ?
O13 P1 O10 106.7(6) . . ?
O13 P1 O36 111.9(4) . . ?
O13 P1 O36 111.9(4) . 4_565 ?
O36 P1 O10 105.9(4) 4_565 . ?
O36 P1 O10 105.9(4) . . ?
O36 P1 O36 114.0(7) 4_565 . ?
O26 P2 O27 112.2(4) . 4_565 ?
O26 P2 O27 112.2(4) . . ?
O26 P2 O31 106.0(6) . . ?
O27 P2 O27 111.9(6) . 4_565 ?
O27 P2 O31 107.0(4) 4_565 . ?
O27 P2 O31 107.0(4) . . ?
Ni1 O1W H1WA 103.2 . . ?
Ni1 O1W H1WB 116.9 . . ?
H1WA O1W H1WB 104.5 . . ?
W1 O2 W8 151.6(5) . 4_565 ?
Ni1 O2W H2WA 110.1 . . ?
Ni1 O2W H2WB 110.1 . . ?
H2WA O2W H2WB 103.7 . . ?
W6 O3 W1 124.0(4) 4_565 . ?
W6 O4 W6 121.7(6) 4_565 . ?
W8 O6 W8 153.2(7) 4_565 . ?
W6 O8 W5 150.8(4) . . ?
W5 O9 W8 122.2(4) . . ?
W6 O10 W1 90.4(3) 4_565 . ?
W6 O10 W1 90.4(3) . . ?
W6 O10 W6 90.6(4) 4_565 . ?
P1 O10 W1 124.2(6) . . ?
P1 O10 W6 125.3(4) . 4_565 ?
P1 O10 W6 125.3(4) . . ?
W8 O11 W7 163.1(5) . . ?
W6 O12 W4 152.6(5) . . ?
W4 O13 W4 90.5(4) 4_565 . ?
P1 O13 W4 128.3(3) . 4_565 ?
P1 O13 W4 128.3(3) . . ?
W5 O14 Ni1 160.6(5) . . ?
W5 O14 H14A 107.7(16) . . ?
Ni1 O14 H14A 89.0(14) . . ?
W5 O15 W4 152.1(5) . . ?
W5 O16 W10 163.4(5) . . ?
W4 O17 W3 163.0(5) . . ?
W7 O18 W10 123.3(4) . . ?
W4 O19 W4 124.7(6) 4_565 . ?
W7 O21 W7 151.7(7) . 4_565 ?
W10 O25 W3 151.3(5) . . ?
W3 O26 W3 91.1(4) . 4_565 ?
P2 O26 W3 128.3(3) . . ?
P2 O26 W3 128.3(3) . 4_565 ?
W10 O27 W7 90.4(3) 4_565 4_565 ?
P2 O27 W7 128.2(5) . 4_565 ?
P2 O27 W10 128.1(5) . 4_565 ?
W3 O28 W3 123.9(6) . 4_565 ?
W9 O29 W3 149.9(5) . . ?
W2 O30 W9 123.2(4) . . ?
W9 O31 W2 90.4(3) . . ?
W9 O31 W2 90.4(3) 4_565 . ?
W9 O31 W9 90.1(4) . 4_565 ?
P2 O31 W2 124.7(6) . . ?
P2 O31 W9 125.2(4) . 4_565 ?
P2 O31 W9 125.2(4) . . ?
W9 O33 W9 122.7(6) . 4_565 ?
W2 O34 W7 151.5(5) . 4_565 ?
W5 O36 W8 90.8(3) 4_565 4_565 ?
P1 O36 W5 129.9(5) . 4_565 ?
P1 O36 W8 128.0(4) . 4_565 ?
W9 O37 W10 150.9(5) . . ?
N2 N1 Ni1 130.5(8) . . ?
C1 N1 Ni1 125.2(9) . . ?
C1 N1 N2 103.8(10) . . ?
C3 N2 N1 111.5(11) . . ?
C1 N3 C3 109.6(10) . . ?
C1 N3 C20 125.7(10) . . ?
C3 N3 C20 124.7(10) . . ?
C6 N4 C13 120.7(11) . . ?
C14 N4 C6 107.5(11) . . ?
C14 N4 C13 131.4(11) . . ?
N15 N5 Ni1 126.0(7) . . ?
C14 N5 Ni1 131.4(9) . . ?
C14 N5 N15 102.5(10) . . ?
N9 N7 Ni1 125.1(9) . . ?
C18 N7 Ni1 131.6(10) . . ?
C18 N7 N9 103.3(11) . . ?
C17 N8 C10 123.9(12) . 3_356 ?
C18 N8 C10 130.7(12) . 3_356 ?
C18 N8 C17 105.2(12) . . ?
C17 N9 N7 110.9(12) . . ?
C6 N15 N5 112.8(10) . . ?
N1 C1 H1 124.6 . . ?
N3 C1 N1 110.8(11) . . ?
N3 C1 H1 124.6 . . ?
H2A C2 H2B 109.5 . . ?
H2A C2 H2C 109.5 . . ?
H2B C2 H2C 109.5 . . ?
C5 C2 H2A 109.5 . . ?
C5 C2 H2B 109.5 . . ?
C5 C2 H2C 109.5 . . ?
N2 C3 H3 127.9 . . ?
N3 C3 N2 104.2(11) . . ?
N3 C3 H3 127.9 . . ?
C5 C4 C20 117.6(12) . . ?
C7 C4 C5 122.5(12) . . ?
C7 C4 C20 119.5(11) . . ?
C4 C5 C2 120.8(11) . . ?
C4 C5 C12 117.3(12) . . ?
C12 C5 C2 121.8(11) . . ?
N4 C6 H6 127.4 . . ?
N15 C6 N4 105.2(11) . . ?
N15 C6 H6 127.4 . . ?
C4 C7 C8 120.7(12) . . ?
C4 C7 C19 119.2(12) . . ?
C19 C7 C8 120.2(12) . . ?
C7 C8 H8A 109.5 . . ?
C7 C8 H8B 109.5 . . ?
C7 C8 H8C 109.5 . . ?
H8A C8 H8B 109.5 . . ?
H8A C8 H8C 109.5 . . ?
H8B C8 H8C 109.5 . . ?
N8 C10 H10A 109.9 3_356 . ?
N8 C10 H10B 109.9 3_356 . ?
H10A C10 H10B 108.3 . . ?
C19 C10 N8 108.9(10) . 3_356 ?
C19 C10 H10A 109.9 . . ?
C19 C10 H10B 109.9 . . ?
C12 C11 C16 121.6(12) . . ?
C12 C11 C19 119.2(11) . . ?
C19 C11 C16 119.2(12) . . ?
C5 C12 C13 116.9(11) . 3_357 ?
C11 C12 C5 121.5(12) . . ?
C11 C12 C13 121.5(11) . 3_357 ?
N4 C13 C12 108.9(10) . 3_357 ?
N4 C13 H13A 109.9 . . ?
N4 C13 H13B 109.9 . . ?
C12 C13 H13A 109.9 3_357 . ?
C12 C13 H13B 109.9 3_357 . ?
H13A C13 H13B 108.3 . . ?
N4 C14 N5 112.0(11) . . ?
N4 C14 H14 124.0 . . ?
N5 C14 H14 124.0 . . ?
C11 C16 H16A 109.5 . . ?
C11 C16 H16B 109.5 . . ?
C11 C16 H16C 109.5 . . ?
H16A C16 H16B 109.5 . . ?
H16A C16 H16C 109.5 . . ?
H16B C16 H16C 109.5 . . ?
N8 C17 H17 126.3 . . ?
N9 C17 N8 107.4(14) . . ?
N9 C17 H17 126.3 . . ?
N7 C18 N8 113.1(12) . . ?
N7 C18 H18 123.5 . . ?
N8 C18 H18 123.5 . . ?
C7 C19 C10 120.3(12) . . ?
C11 C19 C7 119.8(12) . . ?
C11 C19 C10 119.8(11) . . ?
N3 C20 C4 113.8(10) . . ?
N3 C20 H20A 108.8 . . ?
N3 C20 H20B 108.8 . . ?
C4 C20 H20A 108.8 . . ?
C4 C20 H20B 108.8 . . ?
H20A C20 H20B 107.7 . . ?

loop_
_geom_bond_atom_site_label_1
_geom_bond_atom_site_label_2
_geom_bond_distance
_geom_bond_site_symmetry_2
_geom_bond_publ_flag
W1 O1 1.693(12) . ?
W1 O2 1.875(8) . ?
W1 O2 1.875(8) 4_565 ?
W1 O3 1.928(9) 4_565 ?
W1 O3 1.928(9) . ?
W1 O10 2.403(11) . ?
W2 O30 1.916(8) 4_565 ?
W2 O30 1.916(8) . ?
W2 O31 2.380(12) . ?
W2 O34 1.881(8) . ?
W2 O34 1.881(8) 4_565 ?
W2 O35 1.681(13) . ?
W3 O17 1.900(8) . ?
W3 O24 1.695(9) . ?
W3 O25 1.891(8) . ?
W3 O26 2.349(8) . ?
W3 O28 1.901(6) . ?
W3 O29 1.912(8) . ?
W4 O12 1.932(8) . ?
W4 O13 2.357(8) . ?
W4 O15 1.902(8) . ?
W4 O17 1.887(8) . ?
W4 O19 1.891(5) . ?
W4 O20 1.702(9) . ?
W5 O8 1.927(8) . ?
W5 O9 1.899(8) . ?
W5 O14 1.718(8) . ?
W5 H14A 2.139(17) . ?
W5 O15 1.872(8) . ?
W5 O16 1.860(8) . ?
W5 O36 2.284(8) 4_565 ?
W6 O3 1.908(9) 4_565 ?
W6 O4 1.929(5) . ?
W6 O5 1.706(8) . ?
W6 O8 1.881(8) . ?
W6 O10 2.371(8) . ?
W6 O12 1.885(8) . ?
W7 O11 1.909(8) . ?
W7 O18 1.891(8) . ?
W7 O21 1.899(3) . ?
W7 O22 1.690(9) . ?
W7 O27 2.349(8) 4_565 ?
W7 O34 1.931(8) 4_565 ?
W8 O2 1.937(8) 4_565 ?
W8 O6 1.882(3) . ?
W8 O7 1.696(8) . ?
W8 O9 1.900(8) . ?
W8 O11 1.881(8) . ?
W8 O36 2.384(8) 4_565 ?
W9 O29 1.898(9) . ?
W9 O30 1.923(9) . ?
W9 O31 2.377(8) . ?
W9 O32 1.719(8) . ?
W9 O33 1.918(5) . ?
W9 O37 1.888(8) . ?
W10 O16 1.922(8) . ?
W10 O18 1.897(8) . ?
W10 O23 1.699(8) . ?
W10 O25 1.881(8) . ?
W10 O27 2.348(7) 4_565 ?
W10 O37 1.935(8) . ?
Ni1 O1W 2.047(9) . ?
Ni1 O2W 2.074(8) . ?
Ni1 O14 2.060(8) . ?
Ni1 N1 2.047(11) . ?
Ni1 N5 2.078(10) . ?
Ni1 N7 2.073(11) . ?
P1 O10 1.565(12) . ?
P1 O13 1.520(12) . ?
P1 O36 1.522(8) 4_565 ?
P1 O36 1.522(8) . ?
P2 O26 1.522(12) . ?
P2 O27 1.531(8) 4_565 ?
P2 O27 1.531(8) . ?
P2 O31 1.564(11) . ?
O1W H1WA 0.8498 . ?
O1W H1WB 0.8501 . ?
O2W H2WA 0.8641 . ?
O2W H2WB 0.8641 . ?
O14 H14A 0.855(10) . ?
N1 N2 1.357(15) . ?
N1 C1 1.317(15) . ?
N2 C3 1.337(16) . ?
N3 C1 1.311(15) . ?
N3 C3 1.334(15) . ?
N3 C20 1.478(15) . ?
N4 C6 1.347(15) . ?
N4 C13 1.452(15) . ?
N4 C14 1.310(16) . ?
N5 N15 1.348(14) . ?
N5 C14 1.325(15) . ?
N7 N9 1.314(16) . ?
N7 C18 1.287(17) . ?
N8 C10 1.510(16) 3_356 ?
N8 C17 1.309(17) . ?
N8 C18 1.301(16) . ?
N9 C17 1.298(19) . ?
N15 C6 1.308(15) . ?
C1 H1 0.9300 . ?
C2 H2A 0.9600 . ?
C2 H2B 0.9600 . ?
C2 H2C 0.9600 . ?
C2 C5 1.472(18) . ?
C3 H3 0.9300 . ?
C4 C5 1.382(17) . ?
C4 C7 1.360(18) . ?
C4 C20 1.515(16) . ?
C5 C12 1.417(17) . ?
C6 H6 0.9300 . ?
C7 C8 1.480(18) . ?
C7 C19 1.406(17) . ?
C8 H8A 0.9600 . ?
C8 H8B 0.9600 . ?
C8 H8C 0.9600 . ?
C10 H10A 0.9700 . ?
C10 H10B 0.9700 . ?
C10 C19 1.488(18) . ?
C11 C12 1.366(18) . ?
C11 C16 1.517(17) . ?
C11 C19 1.404(18) . ?
C12 C13 1.530(17) 3_357 ?
C13 H13A 0.9700 . ?
C13 H13B 0.9700 . ?
C14 H14 0.9300 . ?
C16 H16A 0.9600 . ?
C16 H16B 0.9600 . ?
C16 H16C 0.9600 . ?
C17 H17 0.9300 . ?
C18 H18 0.9300 . ?
C20 H20A 0.9700 . ?
C20 H20B 0.9700 . ?

loop_
_geom_torsion_atom_site_label_1
_geom_torsion_atom_site_label_2
_geom_torsion_atom_site_label_3
_geom_torsion_atom_site_label_4
_geom_torsion
_geom_torsion_site_symmetry_1
_geom_torsion_site_symmetry_2
_geom_torsion_site_symmetry_3
_geom_torsion_site_symmetry_4
_geom_torsion_publ_flag
Ni1 N1 N2 C3 172.2(9) . . . . ?
Ni1 N1 C1 N3 -174.2(9) . . . . ?
Ni1 N5 N15 C6 -178.7(8) . . . . ?
Ni1 N5 C14 N4 178.6(8) . . . . ?
Ni1 N7 N9 C17 176.1(11) . . . . ?
Ni1 N7 C18 N8 -173.6(10) . . . . ?
O1 W1 O2 W8 -128.9(10) . . . 4_565 ?
O2 W1 O2 W8 -26.3(12) 4_565 . . 4_565 ?
O2 W8 O6 W8 24.8(14) 4_565 . . 4_565 ?
O2 W8 O9 W5 -85.0(5) 4_565 . . . ?
O2 W8 O11 W7 -73(2) 4_565 . . . ?
O3 W1 O2 W8 130.3(10) . . . 4_565 ?
O3 W1 O2 W8 51.1(15) 4_565 . . 4_565 ?
O3 W6 O8 W5 128.1(10) 4_565 . . . ?
O3 W6 O12 W4 -51.7(15) 4_565 . . . ?
O4 W6 O8 W5 49.2(17) . . . . ?
O4 W6 O12 W4 -133.6(10) . . . . ?
O5 W6 O8 W5 -130.6(9) . . . . ?
O5 W6 O12 W4 126.5(10) . . . . ?
O6 W8 O9 W5 -8.0(13) . . . . ?
O6 W8 O11 W7 -3.5(17) . . . . ?
O7 W8 O6 W8 122.3(14) . . . 4_565 ?
O7 W8 O9 W5 176.8(5) . . . . ?
O7 W8 O11 W7 98.1(17) . . . . ?
O8 W5 O9 W8 86.5(5) . . . . ?
O8 W5 O14 Ni1 -161.7(15) . . . . ?
O8 W5 O15 W4 -32.1(10) . . . . ?
O8 W5 O16 W10 64(2) . . . . ?
O8 W6 O12 W4 24.5(10) . . . . ?
O9 W5 O14 Ni1 107.2(15) . . . . ?
O9 W5 O15 W4 46.3(17) . . . . ?
O9 W5 O16 W10 157.6(16) . . . . ?
O9 W8 O6 W8 -53(2) . . . 4_565 ?
O9 W8 O11 W7 -159.6(17) . . . . ?
O10 W1 O2 W8 58.1(10) . . . 4_565 ?
O10 W6 O8 W5 54.7(10) . . . . ?
O10 W6 O12 W4 -59.8(10) . . . . ?
O10 P1 O13 W4 -64.8(6) . . . 4_565 ?
O10 P1 O13 W4 64.8(6) . . . . ?
O10 P1 O36 W5 65.3(7) . . . 4_565 ?
O10 P1 O36 W8 -67.4(7) . . . 4_565 ?
O11 W7 O18 W10 -78.2(5) . . . . ?
O11 W7 O21 W7 138.0(14) . . . 4_565 ?
O11 W8 O6 W8 -138.7(15) . . . 4_565 ?
O11 W8 O9 W5 77.5(5) . . . . ?
O12 W4 O17 W3 -69(2) . . . . ?
O12 W4 O19 W4 -85.0(7) . . . 4_565 ?
O12 W6 O8 W5 -28.4(10) . . . . ?
O13 W4 O17 W3 -84.8(17) . . . . ?
O13 W4 O19 W4 -4.8(6) . . . 4_565 ?
O13 P1 O10 W1 180.000(1) . . . . ?
O13 P1 O10 W6 -60.5(6) . . . . ?
O13 P1 O10 W6 60.5(6) . . . 4_565 ?
O13 P1 O36 W5 -50.6(8) . . . 4_565 ?
O13 P1 O36 W8 176.7(5) . . . 4_565 ?
O14 W5 O9 W8 -176.6(5) . . . . ?
O14 W5 O15 W4 -128.2(10) . . . . ?
O14 W5 O16 W10 -103.7(16) . . . . ?
O15 W4 O17 W3 -0.9(16) . . . . ?
O15 W4 O19 W4 -10.8(15) . . . 4_565 ?
O15 W5 O9 W8 8.9(13) . . . . ?
O15 W5 O14 Ni1 -74.8(16) . . . . ?
O15 W5 O16 W10 -2.1(16) . . . . ?
O16 W5 O9 W8 -78.8(5) . . . . ?
O16 W5 O14 Ni1 15.2(16) . . . . ?
O16 W5 O15 W4 134.5(10) . . . . ?
O16 W10 O18 W7 77.6(5) . . . . ?
O16 W10 O25 W3 -137.0(10) . . . . ?
O17 W3 O25 W10 137.6(10) . . . . ?
O17 W4 O19 W4 77.5(7) . . . 4_565 ?
O18 W7 O21 W7 53(2) . . . 4_565 ?
O18 W10 O25 W3 -52.2(15) . . . . ?
O19 W4 O17 W3 -156.8(17) . . . . ?
O20 W4 O17 W3 100.2(17) . . . . ?
O20 W4 O19 W4 177.3(6) . . . 4_565 ?
O21 W7 O18 W10 6.6(13) . . . . ?
O22 W7 O18 W10 -176.9(5) . . . . ?
O22 W7 O21 W7 -123.9(14) . . . 4_565 ?
O23 W10 O18 W7 176.7(5) . . . . ?
O23 W10 O25 W3 124.4(9) . . . . ?
O24 W3 O25 W10 -123.6(9) . . . . ?
O25 W10 O18 W7 -6.7(12) . . . . ?
O26 W3 O25 W10 54.7(10) . . . . ?
O26 P2 O27 W7 -179.6(5) . . . 4_565 ?
O26 P2 O27 W10 51.6(8) . . . 4_565 ?
O26 P2 O31 W2 180.000(1) . . . . ?
O26 P2 O31 W9 -60.0(6) . . . 4_565 ?
O26 P2 O31 W9 60.0(6) . . . . ?
O27 W7 O18 W10 3.8(4) 4_565 . . . ?
O27 W7 O21 W7 55.3(14) 4_565 . . 4_565 ?
O27 W10 O18 W7 -3.8(4) 4_565 . . . ?
O27 W10 O25 W3 -55.0(9) 4_565 . . . ?
O27 P2 O26 W3 -178.0(5) 4_565 . . 4_565 ?
O27 P2 O26 W3 178.0(5) . . . . ?
O27 P2 O26 W3 51.1(9) 4_565 . . . ?
O27 P2 O26 W3 -51.1(9) . . . 4_565 ?
O27 P2 O27 W7 -52.5(9) 4_565 . . 4_565 ?
O27 P2 O27 W10 178.67(12) 4_565 . . 4_565 ?
O27 P2 O31 W2 -60.1(4) . . . . ?
O27 P2 O31 W2 60.1(4) 4_565 . . . ?
O27 P2 O31 W9 -179.9(6) 4_565 . . 4_565 ?
O27 P2 O31 W9 179.9(6) . . . . ?
O27 P2 O31 W9 59.9(8) . . . 4_565 ?
O27 P2 O31 W9 -59.9(8) 4_565 . . . ?
O28 W3 O25 W10 54.3(16) . . . . ?
O29 W3 O25 W10 -27.2(9) . . . . ?
O29 W9 O37 W10 26.2(10) . . . . ?
O30 W2 O34 W7 -51.1(16) . . . 4_565 ?
O30 W2 O34 W7 -131.1(10) 4_565 . . 4_565 ?
O30 W9 O29 W3 51.2(14) . . . . ?
O30 W9 O37 W10 -131.3(10) . . . . ?
O31 W2 O34 W7 -57.9(10) . . . 4_565 ?
O31 W9 O29 W3 57.8(9) . . . . ?
O31 W9 O37 W10 -58.0(10) . . . . ?
O31 P2 O26 W3 65.4(6) . . . 4_565 ?
O31 P2 O26 W3 -65.4(6) . . . . ?
O31 P2 O27 W7 64.5(7) . . . 4_565 ?
O31 P2 O27 W10 -64.3(7) . . . 4_565 ?
O32 W9 O29 W3 -128.5(9) . . . . ?
O32 W9 O37 W10 129.1(10) . . . . ?
O33 W9 O29 W3 131.4(9) . . . . ?
O33 W9 O37 W10 -53.5(17) . . . . ?
O34 W2 O34 W7 26.1(12) 4_565 . . 4_565 ?
O34 W7 O18 W10 84.9(5) 4_565 . . . ?
O34 W7 O21 W7 -26.5(14) 4_565 . . 4_565 ?
O35 W2 O34 W7 128.3(10) . . . 4_565 ?
O36 W5 O9 W8 4.8(4) 4_565 . . . ?
O36 W5 O15 W4 50.3(10) 4_565 . . . ?
O36 W5 O16 W10 83.2(16) 4_565 . . . ?
O36 W8 O6 W8 -56.1(14) 4_565 . . 4_565 ?
O36 W8 O9 W5 -4.7(4) 4_565 . . . ?
O36 W8 O11 W7 -87.5(17) 4_565 . . . ?
O36 P1 O10 W1 60.7(4) . . . . ?
O36 P1 O10 W1 -60.7(4) 4_565 . . . ?
O36 P1 O10 W6 -58.8(8) . . . 4_565 ?
O36 P1 O10 W6 -179.8(6) . . . . ?
O36 P1 O10 W6 58.8(8) 4_565 . . . ?
O36 P1 O10 W6 179.8(6) 4_565 . . 4_565 ?
O36 P1 O13 W4 50.5(9) . . . 4_565 ?
O36 P1 O13 W4 179.8(6) 4_565 . . 4_565 ?
O36 P1 O13 W4 -179.8(6) . . . . ?
O36 P1 O13 W4 -50.5(9) 4_565 . . . ?
O36 P1 O36 W5 -178.75(11) 4_565 . . 4_565 ?
O36 P1 O36 W8 48.6(9) 4_565 . . 4_565 ?
O37 W9 O29 W3 -26.0(9) . . . . ?
O37 W10 O18 W7 -85.2(5) . . . . ?
O37 W10 O25 W3 26.8(9) . . . . ?
N1 N2 C3 N3 0.9(15) . . . . ?
N2 N1 C1 N3 -1.9(15) . . . . ?
N5 N15 C6 N4 0.4(14) . . . . ?
N7 N9 C17 N8 -1(2) . . . . ?
N8 C10 C19 C7 -103.1(14) 3_356 . . . ?
N8 C10 C19 C11 79.4(15) 3_356 . . . ?
N9 N7 C18 N8 3.8(17) . . . . ?
N15 N5 C14 N4 0.7(13) . . . . ?
C1 N1 N2 C3 0.6(15) . . . . ?
C1 N3 C3 N2 -2.1(15) . . . . ?
C1 N3 C20 C4 -168.3(12) . . . . ?
C2 C5 C12 C11 173.0(12) . . . . ?
C2 C5 C12 C13 -10.9(17) . . . 3_357 ?
C3 N3 C1 N1 2.6(16) . . . . ?
C3 N3 C20 C4 12.7(19) . . . . ?
C4 C5 C12 C11 -6.7(18) . . . . ?
C4 C5 C12 C13 169.3(11) . . . 3_357 ?
C4 C7 C19 C10 177.2(11) . . . . ?
C4 C7 C19 C11 -5.3(19) . . . . ?
C5 C4 C7 C8 178.4(12) . . . . ?
C5 C4 C7 C19 -0.6(19) . . . . ?
C5 C4 C20 N3 -94.3(14) . . . . ?
C6 N4 C13 C12 53.2(14) . . . 3_357 ?
C6 N4 C14 N5 -0.5(14) . . . . ?
C7 C4 C5 C2 -173.3(12) . . . . ?
C7 C4 C5 C12 6.5(19) . . . . ?
C7 C4 C20 N3 92.2(14) . . . . ?
C8 C7 C19 C10 -1.7(19) . . . . ?
C8 C7 C19 C11 175.7(12) . . . . ?
C10 N8 C17 N9 179.0(13) 3_356 . . . ?
C10 N8 C18 N7 -179.9(13) 3_356 . . . ?
C12 C11 C19 C7 5.0(19) . . . . ?
C12 C11 C19 C10 -177.5(11) . . . . ?
C13 N4 C6 N15 -173.4(10) . . . . ?
C13 N4 C14 N5 172.0(11) . . . . ?
C14 N4 C6 N15 0.1(13) . . . . ?
C14 N4 C13 C12 -118.4(14) . . . 3_357 ?
C14 N5 N15 C6 -0.6(13) . . . . ?
C16 C11 C12 C5 -177.3(12) . . . . ?
C16 C11 C12 C13 6.8(19) . . . 3_357 ?
C16 C11 C19 C7 -176.6(12) . . . . ?
C16 C11 C19 C10 0.9(18) . . . . ?
C17 N8 C18 N7 -4.5(18) . . . . ?
C18 N7 N9 C17 -1.6(18) . . . . ?
C18 N8 C17 N9 3.2(19) . . . . ?
C19 C11 C12 C5 1.1(19) . . . . ?
C19 C11 C12 C13 -174.8(11) . . . 3_357 ?
C20 N3 C1 N1 -176.5(12) . . . . ?
C20 N3 C3 N2 177.0(12) . . . . ?
C20 C4 C5 C2 13.4(17) . . . . ?
C20 C4 C5 C12 -166.8(10) . . . . ?
C20 C4 C7 C8 -8.5(19) . . . . ?
C20 C4 C7 C19 172.6(11) . . . . ?

loop_
_smtbx_masks_void_nr
_smtbx_masks_void_average_x
_smtbx_masks_void_average_y
_smtbx_masks_void_average_z
_smtbx_masks_void_volume
_smtbx_masks_void_count_electrons
_smtbx_masks_void_content
1 0.000 -0.184 0.500 1256.4 350.0 '35 H2O'
